data_7122682
loop_
_publ_author_name
'Larpent, Patrick'
'Jouaiti, Abdelaziz'
'Kyritsakas, Nathalie'
'Hosseini, Mir Wais'

_publ_section_title
;
 Molecular tectonics: from a rigid achiral organic tecton to 3D chiral Co
 and Fe coordination networks&#x201D; that I propose for publication in
 Chemical Communications
;
_journal_name_full 'Chemical Communications'
_journal_paper_doi 10.1039/C8CC08877B
_journal_year 2018
_chemical_formula_moiety 'C30 H18 Fe N6 S2 [+ solvent]'
_chemical_formula_sum 'C30 H18 Fe N6 S2'
_chemical_formula_weight 582.47
_space_group_crystal_system trigonal
_space_group_IT_number 152
_space_group_name_Hall 'P 31 2"'
_space_group_name_H-M_alt 'P 31 2 1'
_symmetry_space_group_name_Hall 'P 31 2"'
_symmetry_space_group_name_H-M 'P 31 2 1'
_atom_sites_solution_hydrogens geom
_audit_creation_method SHELXL-2014/6
_audit_update_record
;
2018-08-10 deposited with the CCDC.
2018-12-04 downloaded from the CCDC.
;
_cell_angle_alpha 90
_cell_angle_beta 90
_cell_angle_gamma 120
_cell_formula_units_Z 3
_cell_length_a 18.3693(8)
_cell_length_b 18.3693(8)
_cell_length_c 15.2441(6)
_cell_measurement_reflns_used 29000
_cell_measurement_temperature 173(2)
_cell_measurement_theta_max 25.
_cell_measurement_theta_min 2.5
_cell_volume 4454.7(3)
_computing_cell_refinement 'Bruker SAINT'
_computing_data_collection 'Bruker APEX2'
_computing_data_reduction 'Bruker SAINT'
_computing_molecular_graphics 'Bruker SHELXTL'
_computing_publication_material 'Bruker SHELXTL'
_computing_structure_refinement 'SHELXL-2014 (Sheldrick 2014)'
_computing_structure_solution 'SHELXS-97 (Sheldrick 2008)'
_diffrn_ambient_temperature 173(2)
_diffrn_measured_fraction_theta_full 0.993
_diffrn_measured_fraction_theta_max 0.986
_diffrn_measurement_device_type 'Bruker APEX-II CCD'
_diffrn_measurement_method '\f and \w scans'
_diffrn_radiation_type MoK\a
_diffrn_radiation_wavelength 0.71073
_diffrn_reflns_av_R_equivalents 0.0589
_diffrn_reflns_av_unetI/netI 0.1047
_diffrn_reflns_Laue_measured_fraction_full 0.993
_diffrn_reflns_Laue_measured_fraction_max 0.986
_diffrn_reflns_limit_h_max 26
_diffrn_reflns_limit_h_min -22
_diffrn_reflns_limit_k_max 12
_diffrn_reflns_limit_k_min -26
_diffrn_reflns_limit_l_max 21
_diffrn_reflns_limit_l_min -13
_diffrn_reflns_number 29374
_diffrn_reflns_point_group_measured_fraction_full 0.995
_diffrn_reflns_point_group_measured_fraction_max 0.988
_diffrn_reflns_theta_full 25.242
_diffrn_reflns_theta_max 30.537
_diffrn_reflns_theta_min 1.850
_exptl_absorpt_coefficient_mu 0.339
_exptl_absorpt_correction_T_max 0.9866
_exptl_absorpt_correction_T_min 0.9833
_exptl_absorpt_correction_type multi-scan
_exptl_absorpt_process_details sadabs
_exptl_crystal_colour red
_exptl_crystal_density_diffrn 0.651
_exptl_crystal_description prism
_exptl_crystal_F_000 894
_exptl_crystal_size_max 0.060
_exptl_crystal_size_mid 0.050
_exptl_crystal_size_min 0.050
_refine_diff_density_max 0.210
_refine_diff_density_min -0.225
_refine_diff_density_rms 0.032
_refine_ls_abs_structure_details
;
 Flack x determined using 1891 quotients [(I+)-(I-)]/[(I+)+(I-)]
 (Parsons, Flack and Wagner, Acta Cryst. B69 (2013) 249-259).
;
_refine_ls_abs_structure_Flack 0.031(11)
_refine_ls_extinction_method none
_refine_ls_goodness_of_fit_ref 1.018
_refine_ls_hydrogen_treatment constr
_refine_ls_matrix_type full
_refine_ls_number_parameters 181
_refine_ls_number_reflns 8994
_refine_ls_number_restraints 0
_refine_ls_restrained_S_all 1.018
_refine_ls_R_factor_all 0.0882
_refine_ls_R_factor_gt 0.0399
_refine_ls_shift/su_max 0.001
_refine_ls_shift/su_mean 0.000
_refine_ls_structure_factor_coef Fsqd
_refine_ls_weighting_details 'w=1/[\s^2^(Fo^2^)+(0.0158P)^2^] where P=(Fo^2^+2Fc^2^)/3'
_refine_ls_weighting_scheme calc
_refine_ls_wR_factor_gt 0.0645
_refine_ls_wR_factor_ref 0.0717
_reflns_Friedel_coverage 0.848
_reflns_Friedel_fraction_full 0.998
_reflns_Friedel_fraction_max 0.989
_reflns_number_gt 5542
_reflns_number_total 8994
_reflns_threshold_expression 'I > 2\s(I)'
_cod_data_source_file c8cc08877b2.cif
_cod_data_source_block e3121a
_cod_original_cell_volume 4454.7(4)
_cod_database_code 7122682
_shelx_space_group_comment
;
The symmetry employed for this shelxl refinement is uniquely defined
by the following loop, which should always be used as a source of
symmetry information in preference to the above space-group names.
They are only intended as comments.
;
_shelx_estimated_absorpt_t_min 0.980
_shelx_estimated_absorpt_t_max 0.983
_shelxl_version_number 2014/6

loop_
_space_group_symop_operation_xyz
'x, y, z'
'-y, x-y, z+1/3'
'-x+y, -x, z+2/3'
'x-y, -y, -z+2/3'
'-x, -x+y, -z+1/3'
'y, x, -z'

loop_
_atom_site_label
_atom_site_type_symbol
_atom_site_fract_x
_atom_site_fract_y
_atom_site_fract_z
_atom_site_U_iso_or_equiv
_atom_site_adp_type
_atom_site_occupancy
_atom_site_site_symmetry_order
_atom_site_calc_flag
_atom_site_refinement_flags_posn
_atom_site_refinement_flags_adp
_atom_site_refinement_flags_occupancy
Fe1 Fe 0.80092(2) 0.80092(2) 0.0000 0.02290(11) Uani 1 2 d S T P
N1 N 0.73648(12) 0.85143(12) 0.07915(11) 0.0302(4) Uani 1 1 d . . .
C1 C 0.70110(15) 0.81181(16) 0.15518(16) 0.0409(6) Uani 1 1 d . . .
H1 H 0.6985 0.7600 0.1681 0.049 Uiso 1 1 calc R U .
C2 C 0.66836(16) 0.84488(17) 0.21507(16) 0.0457(7) Uani 1 1 d . . .
H2 H 0.6455 0.8166 0.2689 0.055 Uiso 1 1 calc R U .
C3 C 0.66899(15) 0.91847(17) 0.19657(15) 0.0343(6) Uani 1 1 d . . .
C4 C 0.70053(17) 0.95593(17) 0.11729(17) 0.0491(8) Uani 1 1 d . . .
H4 H 0.6999 1.0055 0.1008 0.059 Uiso 1 1 calc R U .
C5 C 0.73367(17) 0.91968(17) 0.06093(16) 0.0428(7) Uani 1 1 d . . .
H5 H 0.7555 0.9462 0.0060 0.051 Uiso 1 1 calc R U .
C6 C 1.35498(15) 1.31397(14) 0.06787(14) 0.0387(6) Uani 1 1 d . . .
C7 C 1.29599(19) 1.29599(19) 0.0000 0.0404(9) Uani 1 2 d S T P
C8 C 1.21810(19) 1.21810(19) 0.0000 0.0474(10) Uani 1 2 d S T P
C9 C 1.15333(19) 1.15333(19) 0.0000 0.0467(11) Uani 1 2 d S T P
C10 C 1.07465(17) 1.07465(17) 0.0000 0.0398(10) Uani 1 2 d S T P
C11 C 1.06472(17) 1.00857(16) 0.05053(18) 0.0529(8) Uani 1 1 d . . .
H11 H 1.1095 1.0139 0.0863 0.063 Uiso 1 1 calc R U .
C12 C 0.98857(15) 0.93399(15) 0.04870(16) 0.0432(7) Uani 1 1 d . . .
H12 H 0.9826 0.8885 0.0836 0.052 Uiso 1 1 calc R U .
N2 N 0.92274(14) 0.92274(14) 0.0000 0.0289(7) Uani 1 2 d S T P
C13 C 0.43070(14) 0.39004(14) 0.06627(15) 0.0377(6) Uani 1 1 d . . .
H13 H 0.4709 0.4022 0.1113 0.045 Uiso 1 1 calc R U .
C14 C 0.44818(17) 0.44818(17) 0.0000 0.0335(9) Uani 1 2 d S T P
C15 C 0.52733(17) 0.52733(17) 0.0000 0.0322(9) Uani 1 2 d S T P
C16 C 0.60337(15) 0.53247(16) 0.02550(15) 0.0388(7) Uani 1 1 d . . .
H16 H 0.6044 0.4833 0.0428 0.047 Uiso 1 1 calc R U .
C17 C 0.67673(14) 0.60970(14) 0.02523(15) 0.0362(6) Uani 1 1 d . . .
H17 H 0.7271 0.6121 0.0442 0.043 Uiso 1 1 calc R U .
N3 N 0.68039(14) 0.68039(14) 0.0000 0.0292(7) Uani 1 2 d S T P
N4 N 0.84018(12) 0.76333(12) 0.11452(12) 0.0321(4) Uani 1 1 d . . .
C18 C 0.85503(17) 0.73753(17) 0.17545(17) 0.0440(6) Uani 1 1 d . . .
S1 S 0.87529(9) 0.70319(7) 0.26412(7) 0.1311(5) Uani 1 1 d . . .

loop_
_atom_site_aniso_label
_atom_site_aniso_U_11
_atom_site_aniso_U_22
_atom_site_aniso_U_33
_atom_site_aniso_U_23
_atom_site_aniso_U_13
_atom_site_aniso_U_12
Fe1 0.01463(15) 0.01463(15) 0.0327(2) -0.00354(11) 0.00354(11) 0.0023(2)
N1 0.0240(11) 0.0265(11) 0.0363(11) -0.0057(10) 0.0045(9) 0.0097(9)
C1 0.0356(16) 0.0382(16) 0.0530(16) 0.0018(13) 0.0147(13) 0.0214(13)
C2 0.0400(16) 0.0502(18) 0.0445(15) -0.0016(14) 0.0147(13) 0.0208(15)
C3 0.0217(14) 0.0496(16) 0.0398(14) -0.0184(13) -0.0062(11) 0.0239(12)
C4 0.063(2) 0.0499(18) 0.0536(17) -0.0066(14) -0.0013(15) 0.0428(16)
C5 0.0545(18) 0.0454(17) 0.0436(15) 0.0014(13) 0.0135(13) 0.0363(16)
C6 0.0227(13) 0.0271(13) 0.0432(14) 0.0112(11) -0.0090(12) -0.0049(11)
C7 0.0253(13) 0.0253(13) 0.048(2) 0.0109(9) -0.0109(9) -0.0044(15)
C8 0.0321(15) 0.0321(15) 0.056(2) 0.0115(10) -0.0115(10) -0.0003(18)
C9 0.0235(14) 0.0235(14) 0.071(3) 0.0129(10) -0.0129(10) -0.0046(17)
C10 0.0254(13) 0.0254(13) 0.048(2) 0.0099(10) -0.0099(10) -0.0027(16)
C11 0.0246(14) 0.0319(16) 0.081(2) 0.0184(15) -0.0189(14) -0.0021(13)
C12 0.0245(15) 0.0248(14) 0.0619(17) 0.0159(13) -0.0113(13) -0.0014(12)
N2 0.0175(11) 0.0175(11) 0.0413(16) -0.0006(7) 0.0006(7) 0.0010(13)
C13 0.0219(13) 0.0246(13) 0.0449(15) 0.0071(11) -0.0071(11) -0.0048(11)
C14 0.0210(13) 0.0210(13) 0.040(2) 0.0079(8) -0.0079(8) -0.0034(14)
C15 0.0222(13) 0.0222(13) 0.0336(19) 0.0051(9) -0.0051(9) -0.0028(16)
C16 0.0285(15) 0.0236(13) 0.0507(16) 0.0087(12) -0.0037(12) 0.0029(11)
C17 0.0185(13) 0.0209(14) 0.0573(17) -0.0022(12) -0.0017(12) 0.0010(11)
N3 0.0203(11) 0.0203(11) 0.0367(16) -0.0027(7) 0.0027(7) 0.0024(13)
N4 0.0212(11) 0.0230(11) 0.0412(11) -0.0032(10) 0.0041(10) 0.0030(8)
C18 0.0382(17) 0.0345(16) 0.0443(15) 0.0008(14) -0.0035(14) 0.0069(13)
S1 0.1539(12) 0.0817(8) 0.1049(8) 0.0333(6) -0.0663(8) 0.0192(8)

loop_
_atom_type_symbol
_atom_type_description
_atom_type_scat_dispersion_real
_atom_type_scat_dispersion_imag
_atom_type_scat_source
C C 0.0033 0.0016 'International Tables Vol C Tables 4.2.6.8 and 6.1.1.4'
H H 0.0000 0.0000 'International Tables Vol C Tables 4.2.6.8 and 6.1.1.4'
N N 0.0061 0.0033 'International Tables Vol C Tables 4.2.6.8 and 6.1.1.4'
S S 0.1246 0.1234 'International Tables Vol C Tables 4.2.6.8 and 6.1.1.4'
Fe Fe 0.3463 0.8444 'International Tables Vol C Tables 4.2.6.8 and 6.1.1.4'

loop_
_geom_angle_atom_site_label_1
_geom_angle_atom_site_label_2
_geom_angle_atom_site_label_3
_geom_angle
_geom_angle_site_symmetry_1
_geom_angle_site_symmetry_3
N4 Fe1 N4 179.18(11) . 6
N4 Fe1 N1 91.61(7) . .
N4 Fe1 N1 88.44(7) 6 .
N4 Fe1 N1 88.44(7) . 6
N4 Fe1 N1 91.61(7) 6 6
N1 Fe1 N1 173.32(10) . 6
N4 Fe1 N3 90.41(5) . .
N4 Fe1 N3 90.41(5) 6 .
N1 Fe1 N3 86.66(5) . .
N1 Fe1 N3 86.66(5) 6 .
N4 Fe1 N2 89.59(5) . .
N4 Fe1 N2 89.59(5) 6 .
N1 Fe1 N2 93.34(5) . .
N1 Fe1 N2 93.34(5) 6 .
N3 Fe1 N2 180.0 . .
C5 N1 C1 117.3(2) . .
C5 N1 Fe1 125.15(16) . .
C1 N1 Fe1 117.39(15) . .
N1 C1 C2 121.7(2) . .
N1 C1 H1 119.2 . .
C2 C1 H1 119.2 . .
C3 C2 C1 120.2(2) . .
C3 C2 H2 119.9 . .
C1 C2 H2 119.9 . .
C4 C3 C2 118.0(2) . .
C4 C3 C6 122.2(2) . 5_765
C2 C3 C6 119.5(2) . 5_765
C3 C4 C5 118.6(2) . .
C3 C4 H4 120.7 . .
C5 C4 H4 120.7 . .
N1 C5 C4 124.1(2) . .
N1 C5 H5 118.0 . .
C4 C5 H5 118.0 . .
C13 C6 C7 119.1(2) 1_665 .
C13 C6 C3 124.4(2) 1_665 5_765
C7 C6 C3 116.6(2) . 5_765
C6 C7 C6 119.9(3) . 6
C6 C7 C8 120.03(15) . .
C6 C7 C8 120.03(15) 6 .
C9 C8 C7 180.0(5) . .
C8 C9 C10 180.0(5) . .
C11 C10 C11 118.8(3) 6 .
C11 C10 C9 120.62(16) 6 .
C11 C10 C9 120.62(16) . .
C10 C11 C12 119.1(3) . .
C10 C11 H11 120.5 . .
C12 C11 H11 120.5 . .
N2 C12 C11 123.3(2) . .
N2 C12 H12 118.3 . .
C11 C12 H12 118.3 . .
C12 N2 C12 116.4(3) 6 .
C12 N2 Fe1 121.78(13) 6 .
C12 N2 Fe1 121.78(13) . .
C14 C13 C6 121.0(2) . 1_445
C14 C13 H13 119.5 . .
C6 C13 H13 119.5 1_445 .
C13 C14 C13 119.9(3) . 6
C13 C14 C15 120.07(15) . .
C13 C14 C15 120.07(15) 6 .
C16 C15 C16 116.0(3) 6 .
C16 C15 C14 122.01(15) 6 .
C16 C15 C14 122.01(15) . .
C17 C16 C15 119.5(3) . .
C17 C16 H16 120.2 . .
C15 C16 H16 120.2 . .
N3 C17 C16 123.5(3) . .
N3 C17 H17 118.2 . .
C16 C17 H17 118.2 . .
C17 N3 C17 117.9(3) . 6
C17 N3 Fe1 121.07(14) . .
C17 N3 Fe1 121.07(14) 6 .
C18 N4 Fe1 174.5(2) . .
N4 C18 S1 177.8(2) . .

loop_
_geom_bond_atom_site_label_1
_geom_bond_atom_site_label_2
_geom_bond_distance
_geom_bond_site_symmetry_2
Fe1 N4 2.131(2) .
Fe1 N4 2.131(2) 6
Fe1 N1 2.1946(17) .
Fe1 N1 2.1946(17) 6
Fe1 N3 2.214(3) .
Fe1 N2 2.238(3) .
N1 C5 1.310(3) .
N1 C1 1.350(3) .
C1 C2 1.389(3) .
C1 H1 0.9500 .
C2 C3 1.375(3) .
C2 H2 0.9500 .
C3 C4 1.368(3) .
C3 C6 1.476(3) 5_765
C4 C5 1.399(3) .
C4 H4 0.9500 .
C5 H5 0.9500 .
C6 C13 1.394(3) 1_665
C6 C7 1.413(3) .
C6 C3 1.476(3) 5_765
C7 C6 1.413(3) 6
C7 C8 1.431(5) .
C8 C9 1.190(4) .
C9 C10 1.445(5) .
C10 C11 1.370(3) 6
C10 C11 1.370(3) .
C11 C12 1.385(3) .
C11 H11 0.9500 .
C12 N2 1.344(3) .
C12 H12 0.9500 .
N2 C12 1.344(3) 6
C13 C14 1.386(3) .
C13 C6 1.394(3) 1_445
C13 H13 0.9500 .
C14 C13 1.386(3) 6
C14 C15 1.454(4) .
C15 C16 1.407(3) 6
C15 C16 1.407(3) .
C16 C17 1.384(3) .
C16 H16 0.9500 .
C17 N3 1.323(3) .
C17 H17 0.9500 .
N3 C17 1.323(3) 6
N4 C18 1.136(3) .
C18 S1 1.612(3) .
